data_2010704
loop_
_publ_author_name
'Kortz, Ulrich'
'Dickman, Michael H.'

_publ_section_title
;
 Cadmium copper tetrachloride tetrahydrate
;
_journal_issue 3
_journal_name_full 'Acta Crystallographica Section C'
_journal_page_first 265
_journal_page_last 266
_journal_paper_doi 10.1107/S0108270199013712
_journal_volume 56
_journal_year 2000
_chemical_formula_iupac '[Cu Cl2 (H2 O1)2 {Cd Cl2}], 2H2 O1'
_chemical_formula_sum 'Cd Cl4 Cu H8 O4'
_chemical_formula_weight 389.80
_chemical_name_systematic
;
 ?
;
_space_group_IT_number 2
_symmetry_cell_setting triclinic
_symmetry_space_group_name_Hall '-P 1'
_symmetry_space_group_name_H-M 'P -1'
_audit_creation_method SHELXL-97
_cell_angle_alpha 87.595(2)
_cell_angle_beta 82.735(2)
_cell_angle_gamma 75.639(2)
_cell_formula_units_Z 1
_cell_length_a 3.8274(6)
_cell_length_b 7.1591(11)
_cell_length_c 8.7756(13)
_cell_measurement_reflns_used 2232
_cell_measurement_temperature 299(2)
_cell_measurement_theta_max 56.578
_cell_measurement_theta_min 5.875
_cell_volume 231.06(6)
_computing_cell_refinement SMART
_computing_data_collection 'SMART (Bruker, 1998)'
_computing_data_reduction 'SHELXTL (Sheldrick, 1997a)'
_computing_molecular_graphics SHELXTL
_computing_publication_material SHELXTL
_computing_structure_refinement 'SHELXL97 (Sheldrick, 1997b)'
_computing_structure_solution 'SHELXS97 (Sheldrick, 1990)'
_diffrn_ambient_temperature 299(2)
_diffrn_measured_fraction_theta_full .955
_diffrn_measured_fraction_theta_max .955
_diffrn_measurement_device_type 'CCD area-detector'
_diffrn_measurement_method \w
_diffrn_radiation_monochromator graphite
_diffrn_radiation_source 'normal-focus sealed tube'
_diffrn_radiation_type MoK\a
_diffrn_radiation_wavelength .71073
_diffrn_reflns_av_R_equivalents .028
_diffrn_reflns_av_sigmaI/netI .0310
_diffrn_reflns_limit_h_max 5
_diffrn_reflns_limit_h_min -5
_diffrn_reflns_limit_k_max 9
_diffrn_reflns_limit_k_min -9
_diffrn_reflns_limit_l_max 11
_diffrn_reflns_limit_l_min -11
_diffrn_reflns_number 2771
_diffrn_reflns_theta_full 28.29
_diffrn_reflns_theta_max 28.29
_diffrn_reflns_theta_min 2.34
_diffrn_standards_decay_% 0
_exptl_absorpt_coefficient_mu 5.716
_exptl_absorpt_correction_T_max .810
_exptl_absorpt_correction_T_min .475
_exptl_absorpt_correction_type multi-scan
_exptl_absorpt_process_details '(Blessing, 1995)'
_exptl_crystal_colour green
_exptl_crystal_density_diffrn 2.801
_exptl_crystal_density_method 'not measured'
_exptl_crystal_description column
_exptl_crystal_F_000 185
_exptl_crystal_size_max .38
_exptl_crystal_size_mid .10
_exptl_crystal_size_min .05
_refine_diff_density_max .646
_refine_diff_density_min -.837
_refine_ls_extinction_coef .417(14)
_refine_ls_extinction_method SHELXL97
_refine_ls_goodness_of_fit_ref 1.074
_refine_ls_hydrogen_treatment refall
_refine_ls_matrix_type full
_refine_ls_number_parameters 66
_refine_ls_number_reflns 1094
_refine_ls_number_restraints 0
_refine_ls_restrained_S_all 1.074
_refine_ls_R_factor_all .029
_refine_ls_R_factor_gt .027
_refine_ls_shift/su_max <0.001
_refine_ls_shift/su_mean .000
_refine_ls_structure_factor_coef Fsqd
_refine_ls_weighting_details 'calc w = 1/[\s^2^(Fo^2^)+(0.0468P)^2^+0.0268P] where P = (Fo^2^+2Fc^2^)/3'
_refine_ls_weighting_scheme calc
_refine_ls_wR_factor_ref .071
_reflns_number_gt 1033
_reflns_number_total 1094
_reflns_threshold_expression I>2\s(I)
_cod_data_source_file br1267.cif
_cod_data_source_block I
_cod_depositor_comments
;
The following automatic conversions were performed:
'_symmetry_cell_setting' value 'Triclinic' changed to 'triclinic'
according to '/home/saulius/struct/CIF-dictionaries/cif_core.dic'
dictionary named 'cif_core.dic' version 2.4.1 from 2010-06-29.

Automatic conversion script
Id: cif_fix_enum 1527 2010-12-29 10:47:43Z saulius 

The following automatic conversions were performed:

'_symmetry_cell_setting' value 'Triclinic' changed to 'triclinic'
according to /home/saulius/struct/CIF-dictionaries/cif_core.dic
dictionary named 'cif_core.dic' version 2.4.1 from 2010-06-29.

Automatic conversion script
Id: cif_fix_values 1715 2011-07-08 13:25:40Z adriana 
;
_cod_original_formula_sum 'H8 Cd Cl4 Cu O4'
_cod_database_code 2010704
_cod_database_fobs_code 2010704

loop_
_symmetry_equiv_pos_as_xyz
'x, y, z'
'-x, -y, -z'

loop_
_atom_site_label
_atom_site_fract_x
_atom_site_fract_y
_atom_site_fract_z
_atom_site_U_iso_or_equiv
_atom_site_adp_type
_atom_site_calc_flag
_atom_site_refinement_flags
_atom_site_occupancy
_atom_site_disorder_assembly
_atom_site_disorder_group
_atom_site_type_symbol
Cd 0 0 .5000 .02412(17) Uani d S 1 . . Cd
Cl2 .38166(18) .25311(10) .47309(8) .0263(2) Uani d . 1 . . Cl
Cl1 .06418(18) -.05094(11) .19434(8) .0288(2) Uani d . 1 . . Cl
Cu .5000 0 0 .02544(18) Uani d S 1 . . Cu
O1 .3722(7) .2746(3) .0369(3) .0314(5) Uani d . 1 . . O
H1A .342(11) .344(6) -.044(5) .043(11) Uiso d . 1 . . H
H1B .197(14) .323(8) .099(6) .061(15) Uiso d . 1 . . H
O2 .2219(9) .5051(4) -.2125(4) .0374(6) Uani d . 1 . . O
H2B .196(19) .446(11) -.291(9) .09(2) Uiso d . 1 . . H
H2A .372(18) .556(9) -.233(7) .065(19) Uiso d . 1 . . H

loop_
_atom_site_aniso_label
_atom_site_aniso_U_11
_atom_site_aniso_U_22
_atom_site_aniso_U_33
_atom_site_aniso_U_12
_atom_site_aniso_U_13
_atom_site_aniso_U_23
Cd .0220(2) .0295(2) .0218(2) -.00814(13) -.00270(12) .00072(12)
Cl2 .0249(3) .0253(4) .0285(4) -.0069(3) -.0018(3) .0016(3)
Cl1 .0270(4) .0423(4) .0178(3) -.0111(3) -.0003(3) -.0001(3)
Cu .0270(3) .0238(3) .0228(3) -.0045(2) .0040(2) -.0003(2)
O1 .0373(12) .0267(12) .0273(11) -.0045(10) .0009(10) -.0016(9)
O2 .0498(16) .0310(13) .0304(12) -.0104(12) -.0007(10) .0015(9)

loop_
_atom_type_symbol
_atom_type_description
_atom_type_scat_dispersion_real
_atom_type_scat_dispersion_imag
_atom_type_scat_source
O O .0106 .0060 'International Tables Vol C Tables 4.2.6.8 and 6.1.1.4'
H H .0000 .0000 'International Tables Vol C Tables 4.2.6.8 and 6.1.1.4'
Cl Cl .1484 .1585 'International Tables Vol C Tables 4.2.6.8 and 6.1.1.4'
Cu Cu .3201 1.2651 'International Tables Vol C Tables 4.2.6.8 and 6.1.1.4'
Cd Cd -.8075 1.2024 'International Tables Vol C Tables 4.2.6.8 and 6.1.1.4'

loop_
_geom_angle_atom_site_label_1
_geom_angle_atom_site_label_2
_geom_angle_atom_site_label_3
_geom_angle_site_symmetry_1
_geom_angle_site_symmetry_3
_geom_angle
_geom_angle_publ_flag
Cl2 Cd Cl2 2_556 . 180.00(3) no
Cl2 Cd Cl2 2_556 1_455 85.49(3) no
Cl2 Cd Cl2 . 1_455 94.51(3) no
Cl2 Cd Cl2 2_556 2_656 94.51(3) no
Cl2 Cd Cl2 . 2_656 85.49(3) no
Cl2 Cd Cl2 1_455 2_656 180.00(3) no
Cl2 Cd Cl1 2_556 2_556 93.24(2) no
Cl2 Cd Cl1 . 2_556 86.76(2) no
Cl2 Cd Cl1 1_455 2_556 92.51(2) no
Cl2 Cd Cl1 2_656 2_556 87.49(2) no
Cl2 Cd Cl1 2_556 . 86.76(2) no
Cl2 Cd Cl1 . . 93.24(2) no
Cl2 Cd Cl1 1_455 . 87.49(2) no
Cl2 Cd Cl1 2_656 . 92.51(2) no
Cl1 Cd Cl1 2_556 . 180.0 no
Cd Cl2 Cd . 1_655 94.51(3) no
Cu Cl1 Cd . . 130.99(3) yes
Cu Cl1 Cd 1_655 1_655 128.44(3) yes
O1 Cu O1 . 2_655 180.0 no
O1 Cu Cl1 . . 92.00(8) no
O1 Cu Cl1 2_655 . 88.00(8) no
O1 Cu Cl1 . 2_655 88.00(8) no
O1 Cu Cl1 2_655 2_655 92.00(8) no
Cl1 Cu Cl1 . 2_655 180.00(5) no
Cu O1 H1A . . 114(3) no
Cu O1 H1B . . 120(4) no
H1A O1 H1B . . 105(4) no
H2B O2 H2A . . 109(7) no

loop_
_geom_bond_atom_site_label_1
_geom_bond_atom_site_label_2
_geom_bond_site_symmetry_2
_geom_bond_distance
_geom_bond_publ_flag
Cd Cl2 2_556 2.5813(8) no
Cd Cl2 . 2.5813(8) yes
Cd Cl2 1_455 2.6303(7) yes
Cd Cl2 2_656 2.6303(7) no
Cd Cl1 2_556 2.6943(8) no
Cd Cl1 . 2.6943(8) yes
Cl2 Cd 1_655 2.6303(7) no
Cl1 Cu . 2.3139(7) yes
Cu O1 . 1.935(2) yes
Cu O1 2_655 1.935(2) no
Cu Cl1 2_655 2.3139(7) no
Cu Cl1 1_655 2.8623(7) yes
O1 H1A . .85(5) no
O1 H1B . .82(5) no
O2 H2B . .85(8) no
O2 H2A . .75(7) no

loop_
_geom_hbond_atom_site_label_D
_geom_hbond_atom_site_label_H
_geom_hbond_atom_site_label_A
_geom_hbond_site_symmetry_A
_geom_hbond_distance_DH
_geom_hbond_distance_HA
_geom_hbond_distance_DA
_geom_hbond_angle_DHA
_geom_hbond_publ_flag
O1 H1A O2 . .85(5) 1.87(5) 2.718(4) 174(4) yes
O1 H1B O2 2_565 .82(5) 1.95(5) 2.752(4) 165(5) yes
O2 H2A O1 2_665 .76(7) 2.57(6) 3.050(4) 124(6) yes
O2 H2A Cl2 2_665 .76(7) 2.66(7) 3.259(3) 138(6) yes
O2 H2B Cl2 1_554 .85(8) 2.46(8) 3.269(3) 158(6) yes
